data_7718188
loop_
_publ_author_name
'Rao, Hui'
'Jia, Hairui'
'Qiu, Zaozao'
'Xie, Zuowei'

_publ_section_title
;
 Palladium-catalyzed intramolecular oxidative annulation: synthesis of
 <i>o</i>-carboranoxazoles.
;
_journal_issue 12
_journal_name_full 'Dalton transactions (Cambridge, England : 2003)'
_journal_page_first 4866
_journal_page_last 4870
_journal_paper_doi 10.1039/d5dt00382b
_journal_volume 54
_journal_year 2025
_chemical_formula_moiety 'C9 H21 B10 N O'
_chemical_formula_sum 'C9 H21 B10 N O'
_chemical_formula_weight 267.37
_space_group_crystal_system monoclinic
_space_group_IT_number 14
_space_group_name_Hall '-P 2yn'
_space_group_name_H-M_alt 'P 1 21/n 1'
_atom_sites_solution_hydrogens geom
_atom_sites_solution_primary dual
_audit_creation_date 2022-06-22
_audit_creation_method
;
Olex2 1.5
(compiled 2021.12.09 svn.r5202d8cf for OlexSys, GUI svn.r6439)
;
_audit_update_record
;
2025-01-16 deposited with the CCDC.	2025-03-03 downloaded from the CCDC.
;
_cell_angle_alpha 90
_cell_angle_beta 110.678(2)
_cell_angle_gamma 90
_cell_formula_units_Z 4
_cell_length_a 11.6871(4)
_cell_length_b 11.0137(4)
_cell_length_c 12.6106(5)
_cell_measurement_reflns_used 9869
_cell_measurement_temperature 213.00
_cell_measurement_theta_max 54.895
_cell_measurement_theta_min 3.493
_cell_volume 1518.65(10)
_computing_cell_refinement 'SAINT v8.37A (Bruker, 2015)'
_computing_data_reduction 'SAINT v8.37A (Bruker, 2015)'
_computing_molecular_graphics 'Olex2 1.5 (Dolomanov et al., 2009)'
_computing_publication_material 'Olex2 1.5 (Dolomanov et al., 2009)'
_computing_structure_refinement 'SHELXL 2018/3 (Sheldrick, 2015)'
_computing_structure_solution 'SHELXT 2018/2 (Sheldrick, 2018)'
_diffrn_ambient_temperature 213.00
_diffrn_measured_fraction_theta_full 0.996
_diffrn_measured_fraction_theta_max 0.996
_diffrn_measurement_device_type 'Bruker D8 Venture'
_diffrn_measurement_method '\f and \w scans'
_diffrn_radiation_type GaK\a
_diffrn_radiation_wavelength 1.34139
_diffrn_reflns_av_R_equivalents 0.0358
_diffrn_reflns_av_unetI/netI 0.0238
_diffrn_reflns_Laue_measured_fraction_full 0.996
_diffrn_reflns_Laue_measured_fraction_max 0.996
_diffrn_reflns_limit_h_max 14
_diffrn_reflns_limit_h_min -14
_diffrn_reflns_limit_k_max 13
_diffrn_reflns_limit_k_min -13
_diffrn_reflns_limit_l_max 15
_diffrn_reflns_limit_l_min -15
_diffrn_reflns_number 19012
_diffrn_reflns_point_group_measured_fraction_full 0.996
_diffrn_reflns_point_group_measured_fraction_max 0.996
_diffrn_reflns_theta_full 53.594
_diffrn_reflns_theta_max 54.905
_diffrn_reflns_theta_min 3.860
_diffrn_source_current 2.86
_diffrn_source_power 0.1995708
_diffrn_source_voltage 69.78
_diffrn_standards_number 0
_exptl_absorpt_coefficient_mu 0.289
_exptl_absorpt_correction_T_max 0.7508
_exptl_absorpt_correction_T_min 0.5384
_exptl_absorpt_correction_type multi-scan
_exptl_absorpt_process_details
;
SADABS-2016/2 (Bruker,2016/2) was used for absorption correction.
wR2(int) was 0.1541 before and 0.0527 after correction.
The Ratio of minimum to maximum transmission is 0.7171.
The \l/2 correction factor is Not present.
;
_exptl_crystal_colour colourless
_exptl_crystal_colour_primary colourless
_exptl_crystal_density_diffrn 1.169
_exptl_crystal_description block
_exptl_crystal_F_000 560
_exptl_crystal_size_max 0.07
_exptl_crystal_size_mid 0.07
_exptl_crystal_size_min 0.05
_refine_diff_density_max 0.283
_refine_diff_density_min -0.286
_refine_diff_density_rms 0.036
_refine_ls_extinction_method none
_refine_ls_goodness_of_fit_ref 1.060
_refine_ls_hydrogen_treatment constr
_refine_ls_matrix_type full
_refine_ls_number_parameters 190
_refine_ls_number_reflns 2886
_refine_ls_number_restraints 0
_refine_ls_restrained_S_all 1.060
_refine_ls_R_factor_all 0.0473
_refine_ls_R_factor_gt 0.0443
_refine_ls_shift/su_max 0.000
_refine_ls_shift/su_mean 0.000
_refine_ls_structure_factor_coef Fsqd
_refine_ls_weighting_details 'w=1/[\s^2^(Fo^2^)+(0.0614P)^2^+0.5403P] where P=(Fo^2^+2Fc^2^)/3'
_refine_ls_weighting_scheme calc
_refine_ls_wR_factor_gt 0.1209
_refine_ls_wR_factor_ref 0.1237
_reflns_Friedel_coverage 0.000
_reflns_number_gt 2664
_reflns_number_total 2886
_reflns_threshold_expression 'I > 2\s(I)'
_cod_data_source_file d5dt00382b2.cif
_cod_data_source_block 2t
_cod_depositor_comments 'Adding full bibliography for 7718186--7718188.cif.'
_cod_database_code 7718188
_shelx_shelxl_version_number 2018/3
_shelx_space_group_comment
;
The symmetry employed for this shelxl refinement is uniquely defined
by the following loop, which should always be used as a source of
symmetry information in preference to the above space-group names.
They are only intended as comments.
;
_shelx_estimated_absorpt_t_max 0.986
_shelx_estimated_absorpt_t_min 0.980
_olex2_refinement_description
;
1. Fixed Uiso
 At 1.2 times of:
  All B(H) groups, All C(H) groups, All C(H,H) groups
2.a Ternary CH refined with riding coordinates:
 C4(H4)
2.b Secondary CH2 refined with riding coordinates:
 C5(H5A,H5B), C6(H6A,H6B), C7(H7A,H7B), C8(H8A,H8B), C9(H9A,H9B)
2.c Boron cage BH refined with riding coordinates:
 C2(H2), B3(H3), B5(H5), B6(H6), B7(H7), B8(H8), B9(H9), B10(H10), B11(H11),
 B12(H12)
;
_olex2_submission_special_instructions 'No special instructions were received'

loop_
_space_group_symop_operation_xyz
'x, y, z'
'-x+1/2, y+1/2, -z+1/2'
'-x, -y, -z'
'x-1/2, -y-1/2, z-1/2'

loop_
_atom_site_label
_atom_site_type_symbol
_atom_site_fract_x
_atom_site_fract_y
_atom_site_fract_z
_atom_site_U_iso_or_equiv
_atom_site_adp_type
_atom_site_occupancy
_atom_site_site_symmetry_order
_atom_site_calc_flag
_atom_site_refinement_flags_posn
_atom_site_refinement_flags_adp
_atom_site_refinement_flags_occupancy
_atom_site_disorder_assembly
_atom_site_disorder_group
O1 O -0.16069(7) -0.41188(8) -0.51850(8) 0.0302(2) Uani 1 1 d . . . . .
N1 N -0.34103(9) -0.51072(9) -0.53995(9) 0.0293(3) Uani 1 1 d . . . . .
C1 C -0.37516(11) -0.38685(11) -0.56656(11) 0.0258(3) Uani 1 1 d . . . . .
C2 C -0.47021(12) -0.30511(12) -0.52618(12) 0.0327(3) Uani 1 1 d . . . . .
H2 H -0.530951 -0.347834 -0.486214 0.039 Uiso 1 1 calc R U . . .
C3 C -0.22365(11) -0.51496(11) -0.51515(11) 0.0270(3) Uani 1 1 d . . . . .
C4 C -0.14561(11) -0.62476(11) -0.47597(11) 0.0284(3) Uani 1 1 d . . . . .
H4 H -0.069170 -0.611395 -0.491376 0.034 Uiso 1 1 calc R U . . .
C5 C -0.20360(13) -0.74166(12) -0.53564(12) 0.0336(3) Uani 1 1 d . . . . .
H5A H -0.225597 -0.732363 -0.617736 0.040 Uiso 1 1 calc R U . . .
H5B H -0.278348 -0.759054 -0.520009 0.040 Uiso 1 1 calc R U . . .
C6 C -0.11309(14) -0.84645(12) -0.49336(13) 0.0391(3) Uani 1 1 d . . . . .
H6A H -0.151194 -0.921894 -0.530443 0.047 Uiso 1 1 calc R U . . .
H6B H -0.040906 -0.831093 -0.513805 0.047 Uiso 1 1 calc R U . . .
C7 C -0.07394(14) -0.86107(13) -0.36574(13) 0.0419(4) Uani 1 1 d . . . . .
H7A H -0.011870 -0.925021 -0.340647 0.050 Uiso 1 1 calc R U . . .
H7B H -0.144513 -0.886267 -0.346284 0.050 Uiso 1 1 calc R U . . .
C8 C -0.02221(14) -0.74386(14) -0.30398(13) 0.0443(4) Uani 1 1 d . . . . .
H8A H 0.054896 -0.724787 -0.314682 0.053 Uiso 1 1 calc R U . . .
H8B H -0.004701 -0.754805 -0.222633 0.053 Uiso 1 1 calc R U . . .
C9 C -0.11104(14) -0.63809(13) -0.34701(12) 0.0390(3) Uani 1 1 d . . . . .
H9A H -0.072936 -0.562903 -0.309327 0.047 Uiso 1 1 calc R U . . .
H9B H -0.184870 -0.652617 -0.328983 0.047 Uiso 1 1 calc R U . . .
B3 B -0.31897(14) -0.29469(14) -0.44688(12) 0.0308(3) Uani 1 1 d . . . . .
H3 H -0.278716 -0.326517 -0.357835 0.037 Uiso 1 1 calc R U . . .
B4 B -0.24639(12) -0.31301(13) -0.54901(12) 0.0265(3) Uani 1 1 d . . . . .
B5 B -0.36028(14) -0.32979(14) -0.68698(12) 0.0309(3) Uani 1 1 d . . . . .
H5 H -0.345151 -0.383784 -0.755185 0.037 Uiso 1 1 calc R U . . .
B6 B -0.50356(14) -0.33142(15) -0.66915(14) 0.0356(4) Uani 1 1 d . . . . .
H6 H -0.581327 -0.387357 -0.723131 0.043 Uiso 1 1 calc R U . . .
B7 B -0.52261(14) -0.18604(14) -0.61597(15) 0.0363(4) Uani 1 1 d . . . . .
H7 H -0.614999 -0.145636 -0.636987 0.044 Uiso 1 1 calc R U . . .
B8 B -0.40849(15) -0.16382(14) -0.48084(14) 0.0359(4) Uani 1 1 d . . . . .
H8 H -0.426753 -0.108467 -0.414982 0.043 Uiso 1 1 calc R U . . .
B9 B -0.26152(14) -0.16720(13) -0.49518(13) 0.0321(3) Uani 1 1 d . . . . .
H9 H -0.181873 -0.115315 -0.438700 0.039 Uiso 1 1 calc R U . . .
B10 B -0.28743(14) -0.18797(13) -0.64381(13) 0.0312(3) Uani 1 1 d . . . . .
H10 H -0.224427 -0.148829 -0.683156 0.037 Uiso 1 1 calc R U . . .
B11 B -0.45033(15) -0.19860(14) -0.71788(13) 0.0352(4) Uani 1 1 d . . . . .
H11 H -0.494703 -0.164967 -0.805913 0.042 Uiso 1 1 calc R U . . .
B12 B -0.38937(14) -0.09724(14) -0.60086(13) 0.0329(3) Uani 1 1 d . . . . .
H12 H -0.393389 0.002661 -0.613236 0.040 Uiso 1 1 calc R U . . .

loop_
_atom_site_aniso_label
_atom_site_aniso_U_11
_atom_site_aniso_U_22
_atom_site_aniso_U_33
_atom_site_aniso_U_23
_atom_site_aniso_U_13
_atom_site_aniso_U_12
O1 0.0228(4) 0.0236(5) 0.0437(5) 0.0047(4) 0.0110(4) 0.0008(3)
N1 0.0251(5) 0.0229(5) 0.0392(6) 0.0025(4) 0.0103(5) 0.0010(4)
C1 0.0220(6) 0.0233(6) 0.0315(6) 0.0011(5) 0.0089(5) 0.0007(5)
C2 0.0283(7) 0.0298(7) 0.0443(8) 0.0044(6) 0.0180(6) 0.0054(5)
C3 0.0253(6) 0.0233(6) 0.0324(6) 0.0014(5) 0.0102(5) -0.0005(5)
C4 0.0239(6) 0.0241(6) 0.0382(7) 0.0040(5) 0.0121(5) 0.0029(5)
C5 0.0359(7) 0.0279(7) 0.0343(7) -0.0001(5) 0.0092(6) 0.0036(5)
C6 0.0445(8) 0.0257(7) 0.0475(8) 0.0002(6) 0.0167(7) 0.0060(6)
C7 0.0442(8) 0.0319(7) 0.0514(9) 0.0143(6) 0.0189(7) 0.0112(6)
C8 0.0426(8) 0.0458(9) 0.0370(8) 0.0055(6) 0.0047(6) 0.0159(7)
C9 0.0389(8) 0.0359(8) 0.0347(7) -0.0032(6) 0.0038(6) 0.0102(6)
B3 0.0338(8) 0.0291(7) 0.0290(7) 0.0000(6) 0.0105(6) 0.0027(6)
B4 0.0223(6) 0.0235(7) 0.0332(7) 0.0019(5) 0.0089(5) 0.0000(5)
B5 0.0339(8) 0.0298(7) 0.0278(7) 0.0013(6) 0.0095(6) 0.0031(6)
B6 0.0270(7) 0.0327(8) 0.0401(8) 0.0023(6) 0.0032(6) 0.0033(6)
B7 0.0286(8) 0.0303(8) 0.0495(9) 0.0060(7) 0.0133(7) 0.0072(6)
B8 0.0416(9) 0.0300(8) 0.0395(8) -0.0006(6) 0.0184(7) 0.0059(7)
B9 0.0318(8) 0.0237(7) 0.0369(8) -0.0008(6) 0.0072(6) -0.0005(6)
B10 0.0316(7) 0.0257(7) 0.0380(8) 0.0068(6) 0.0144(6) 0.0035(6)
B11 0.0354(8) 0.0325(8) 0.0331(8) 0.0061(6) 0.0062(6) 0.0066(6)
B12 0.0330(8) 0.0247(7) 0.0410(8) 0.0033(6) 0.0129(6) 0.0044(6)

loop_
_atom_type_symbol
_atom_type_description
_atom_type_scat_dispersion_real
_atom_type_scat_dispersion_imag
_atom_type_scat_source
C C 0.0137 0.0067 'International Tables Vol C Tables 4.2.6.8 and 6.1.1.4'
H H 0.0000 0.0000 'International Tables Vol C Tables 4.2.6.8 and 6.1.1.4'
B B 0.0070 0.0029 'International Tables Vol C Tables 4.2.6.8 and 6.1.1.4'
N N 0.0241 0.0134 'International Tables Vol C Tables 4.2.6.8 and 6.1.1.4'
O O 0.0389 0.0241 'International Tables Vol C Tables 4.2.6.8 and 6.1.1.4'

loop_
_geom_angle_atom_site_label_1
_geom_angle_atom_site_label_2
_geom_angle_atom_site_label_3
_geom_angle
_geom_angle_site_symmetry_1
_geom_angle_site_symmetry_3
_geom_angle_publ_flag
C3 O1 B4 107.87(9) . . ?
C3 N1 C1 105.98(10) . . ?
N1 C1 C2 127.86(11) . . ?
N1 C1 B3 111.37(10) . . ?
N1 C1 B4 105.82(10) . . ?
N1 C1 B5 116.92(10) . . ?
N1 C1 B6 128.05(11) . . ?
C2 C1 B3 60.15(8) . . ?
C2 C1 B4 111.80(10) . . ?
C2 C1 B5 111.46(10) . . ?
C2 C1 B6 62.01(9) . . ?
B4 C1 B3 63.35(8) . . ?
B4 C1 B5 64.21(8) . . ?
B4 C1 B6 116.04(10) . . ?
B5 C1 B3 115.46(10) . . ?
B5 C1 B6 62.22(9) . . ?
B6 C1 B3 114.12(10) . . ?
C1 C2 H2 121.3 . . ?
C1 C2 B3 62.82(8) . . ?
C1 C2 B6 60.89(8) . . ?
C1 C2 B7 109.89(10) . . ?
C1 C2 B8 110.33(10) . . ?
B3 C2 H2 117.4 . . ?
B3 C2 B6 115.43(10) . . ?
B3 C2 B8 61.18(9) . . ?
B6 C2 H2 117.2 . . ?
B7 C2 H2 119.5 . . ?
B7 C2 B3 113.28(11) . . ?
B7 C2 B6 62.55(9) . . ?
B7 C2 B8 62.29(9) . . ?
B8 C2 H2 119.4 . . ?
B8 C2 B6 114.24(11) . . ?
O1 C3 C4 114.38(10) . . ?
N1 C3 O1 120.01(11) . . ?
N1 C3 C4 125.54(11) . . ?
C3 C4 H4 107.7 . . ?
C3 C4 C5 114.11(10) . . ?
C3 C4 C9 109.25(11) . . ?
C5 C4 H4 107.7 . . ?
C5 C4 C9 110.27(11) . . ?
C9 C4 H4 107.7 . . ?
C4 C5 H5A 109.8 . . ?
C4 C5 H5B 109.8 . . ?
C4 C5 C6 109.47(11) . . ?
H5A C5 H5B 108.2 . . ?
C6 C5 H5A 109.8 . . ?
C6 C5 H5B 109.8 . . ?
C5 C6 H6A 109.4 . . ?
C5 C6 H6B 109.4 . . ?
H6A C6 H6B 108.0 . . ?
C7 C6 C5 111.23(12) . . ?
C7 C6 H6A 109.4 . . ?
C7 C6 H6B 109.4 . . ?
C6 C7 H7A 109.3 . . ?
C6 C7 H7B 109.3 . . ?
C6 C7 C8 111.71(12) . . ?
H7A C7 H7B 107.9 . . ?
C8 C7 H7A 109.3 . . ?
C8 C7 H7B 109.3 . . ?
C7 C8 H8A 109.3 . . ?
C7 C8 H8B 109.3 . . ?
C7 C8 C9 111.64(12) . . ?
H8A C8 H8B 108.0 . . ?
C9 C8 H8A 109.3 . . ?
C9 C8 H8B 109.3 . . ?
C4 C9 H9A 109.7 . . ?
C4 C9 H9B 109.7 . . ?
C8 C9 C4 109.91(11) . . ?
C8 C9 H9A 109.7 . . ?
C8 C9 H9B 109.7 . . ?
H9A C9 H9B 108.2 . . ?
C1 B3 H3 126.0 . . ?
C1 B3 B4 55.92(7) . . ?
C1 B3 B9 103.81(10) . . ?
C2 B3 C1 57.03(8) . . ?
C2 B3 H3 123.7 . . ?
C2 B3 B4 103.19(10) . . ?
C2 B3 B8 60.14(8) . . ?
C2 B3 B9 107.19(10) . . ?
B4 B3 H3 123.7 . . ?
B8 B3 C1 105.00(10) . . ?
B8 B3 H3 120.9 . . ?
B8 B3 B4 108.23(10) . . ?
B8 B3 B9 61.53(9) . . ?
B9 B3 H3 121.7 . . ?
B9 B3 B4 60.20(8) . . ?
O1 B4 C1 100.27(10) . . ?
O1 B4 B3 110.86(10) . . ?
O1 B4 B5 113.03(11) . . ?
O1 B4 B9 137.46(11) . . ?
O1 B4 B10 139.93(11) . . ?
C1 B4 B3 60.73(8) . . ?
C1 B4 B5 59.33(8) . . ?
C1 B4 B9 106.66(10) . . ?
C1 B4 B10 105.93(10) . . ?
B3 B4 B5 109.47(10) . . ?
B9 B4 B3 59.05(8) . . ?
B9 B4 B5 108.96(10) . . ?
B10 B4 B3 108.29(10) . . ?
B10 B4 B5 59.58(8) . . ?
B10 B4 B9 61.07(8) . . ?
C1 B5 B4 56.46(7) . . ?
C1 B5 H5 125.9 . . ?
C1 B5 B6 58.96(8) . . ?
C1 B5 B10 103.90(10) . . ?
C1 B5 B11 105.06(10) . . ?
B4 B5 H5 122.8 . . ?
B6 B5 B4 106.89(10) . . ?
B6 B5 H5 120.7 . . ?
B6 B5 B10 110.15(11) . . ?
B10 B5 B4 59.85(8) . . ?
B10 B5 H5 121.3 . . ?
B11 B5 B4 108.30(10) . . ?
B11 B5 H5 121.2 . . ?
B11 B5 B6 60.91(9) . . ?
B11 B5 B10 61.69(9) . . ?
C1 B6 C2 57.10(8) . . ?
C1 B6 B5 58.82(8) . . ?
C1 B6 H6 125.1 . . ?
C1 B6 B7 103.24(11) . . ?
C1 B6 B11 103.53(10) . . ?
C2 B6 B5 104.85(10) . . ?
C2 B6 H6 124.5 . . ?
C2 B6 B7 57.90(9) . . ?
C2 B6 B11 104.15(11) . . ?
B5 B6 H6 122.4 . . ?
B5 B6 B7 106.80(11) . . ?
B5 B6 B11 59.05(9) . . ?
B7 B6 H6 123.1 . . ?
B7 B6 B11 59.78(9) . . ?
B11 B6 H6 123.7 . . ?
C2 B7 B6 59.55(9) . . ?
C2 B7 H7 124.0 . . ?
C2 B7 B8 59.59(9) . . ?
C2 B7 B11 105.70(10) . . ?
C2 B7 B12 104.79(11) . . ?
B6 B7 H7 120.7 . . ?
B6 B7 B12 108.15(11) . . ?
B8 B7 B6 109.57(11) . . ?
B8 B7 H7 120.8 . . ?
B8 B7 B11 108.55(11) . . ?
B8 B7 B12 59.42(9) . . ?
B11 B7 B6 60.16(9) . . ?
B11 B7 H7 122.0 . . ?
B11 B7 B12 60.09(9) . . ?
B12 B7 H7 122.8 . . ?
C2 B8 B3 58.68(8) . . ?
C2 B8 B7 58.13(9) . . ?
C2 B8 H8 125.1 . . ?
C2 B8 B9 104.57(10) . . ?
C2 B8 B12 104.78(11) . . ?
B3 B8 B7 107.74(11) . . ?
B3 B8 H8 121.8 . . ?
B3 B8 B9 59.57(8) . . ?
B3 B8 B12 107.89(11) . . ?
B7 B8 H8 121.2 . . ?
B7 B8 B9 108.87(11) . . ?
B9 B8 H8 122.1 . . ?
B12 B8 B7 60.85(9) . . ?
B12 B8 H8 122.0 . . ?
B12 B8 B9 60.37(9) . . ?
B3 B9 B4 60.75(8) . . ?
B3 B9 B8 58.90(9) . . ?
B3 B9 H9 121.7 . . ?
B3 B9 B10 108.33(10) . . ?
B3 B9 B12 106.38(11) . . ?
B4 B9 B8 106.62(10) . . ?
B4 B9 H9 122.4 . . ?
B4 B9 B10 59.43(8) . . ?
B4 B9 B12 105.93(10) . . ?
B8 B9 H9 122.8 . . ?
B8 B9 B10 107.01(11) . . ?
B10 B9 H9 121.8 . . ?
B12 B9 B8 59.14(9) . . ?
B12 B9 H9 123.2 . . ?
B12 B9 B10 59.39(8) . . ?
B4 B10 B9 59.50(8) . . ?
B4 B10 H10 122.6 . . ?
B4 B10 B11 106.44(10) . . ?
B4 B10 B12 106.34(10) . . ?
B5 B10 B4 60.58(8) . . ?
B5 B10 B9 108.50(10) . . ?
B5 B10 H10 121.9 . . ?
B5 B10 B11 58.57(8) . . ?
B5 B10 B12 106.74(10) . . ?
B9 B10 H10 121.4 . . ?
B11 B10 B9 107.77(11) . . ?
B11 B10 H10 122.6 . . ?
B12 B10 B9 59.84(8) . . ?
B12 B10 H10 122.6 . . ?
B12 B10 B11 59.77(9) . . ?
B5 B11 B6 60.04(9) . . ?
B5 B11 B7 107.81(11) . . ?
B5 B11 B10 59.75(8) . . ?
B5 B11 H11 122.0 . . ?
B5 B11 B12 107.42(10) . . ?
B6 B11 B10 107.93(10) . . ?
B6 B11 H11 121.5 . . ?
B6 B11 B12 108.32(11) . . ?
B7 B11 B6 60.06(9) . . ?
B7 B11 B10 107.77(11) . . ?
B7 B11 H11 121.6 . . ?
B7 B11 B12 60.40(9) . . ?
B10 B11 H11 122.1 . . ?
B12 B11 B10 59.43(8) . . ?
B12 B11 H11 121.8 . . ?
B7 B12 H12 122.3 . . ?
B8 B12 B7 59.73(9) . . ?
B8 B12 B9 60.49(9) . . ?
B8 B12 B10 109.19(10) . . ?
B8 B12 B11 108.33(11) . . ?
B8 B12 H12 121.3 . . ?
B9 B12 B7 108.08(10) . . ?
B9 B12 H12 121.0 . . ?
B10 B12 B7 108.14(11) . . ?
B10 B12 B9 60.78(8) . . ?
B10 B12 B11 60.80(9) . . ?
B10 B12 H12 120.9 . . ?
B11 B12 B7 59.50(9) . . ?
B11 B12 B9 109.34(10) . . ?
B11 B12 H12 121.3 . . ?

loop_
_geom_bond_atom_site_label_1
_geom_bond_atom_site_label_2
_geom_bond_distance
_geom_bond_site_symmetry_2
_geom_bond_publ_flag
O1 C3 1.3617(14) . ?
O1 B4 1.4369(16) . ?
N1 C1 1.4277(15) . ?
N1 C3 1.2957(16) . ?
C1 C2 1.6441(17) . ?
C1 B3 1.7433(19) . ?
C1 B4 1.6553(18) . ?
C1 B5 1.7082(19) . ?
C1 B6 1.7109(19) . ?
C2 H2 1.1100 . ?
C2 B3 1.700(2) . ?
C2 B6 1.729(2) . ?
C2 B7 1.699(2) . ?
C2 B8 1.726(2) . ?
C3 C4 1.4900(16) . ?
C4 H4 0.9900 . ?
C4 C5 1.5241(18) . ?
C4 C9 1.5379(19) . ?
C5 H5A 0.9800 . ?
C5 H5B 0.9800 . ?
C5 C6 1.5286(18) . ?
C6 H6A 0.9800 . ?
C6 H6B 0.9800 . ?
C6 C7 1.518(2) . ?
C7 H7A 0.9800 . ?
C7 H7B 0.9800 . ?
C7 C8 1.519(2) . ?
C8 H8A 0.9800 . ?
C8 H8B 0.9800 . ?
C8 C9 1.5268(18) . ?
C9 H9A 0.9800 . ?
C9 H9B 0.9800 . ?
B3 H3 1.1100 . ?
B3 B4 1.786(2) . ?
B3 B8 1.743(2) . ?
B3 B9 1.756(2) . ?
B4 B5 1.788(2) . ?
B4 B9 1.776(2) . ?
B4 B10 1.775(2) . ?
B5 H5 1.1100 . ?
B5 B6 1.767(2) . ?
B5 B10 1.770(2) . ?
B5 B11 1.749(2) . ?
B6 H6 1.1100 . ?
B6 B7 1.780(2) . ?
B6 B11 1.782(2) . ?
B7 H7 1.1100 . ?
B7 B8 1.771(2) . ?
B7 B11 1.775(2) . ?
B7 B12 1.791(2) . ?
B8 H8 1.1100 . ?
B8 B9 1.790(2) . ?
B8 B12 1.766(2) . ?
B9 H9 1.1100 . ?
B9 B10 1.805(2) . ?
B9 B12 1.788(2) . ?
B10 H10 1.1100 . ?
B10 B11 1.804(2) . ?
B10 B12 1.780(2) . ?
B11 H11 1.1100 . ?
B11 B12 1.786(2) . ?
B12 H12 1.1100 . ?

loop_
_geom_torsion_atom_site_label_1
_geom_torsion_atom_site_label_2
_geom_torsion_atom_site_label_3
_geom_torsion_atom_site_label_4
_geom_torsion
_geom_torsion_site_symmetry_1
_geom_torsion_site_symmetry_2
_geom_torsion_site_symmetry_3
_geom_torsion_site_symmetry_4
_geom_torsion_publ_flag
O1 C3 C4 C5 -143.85(11) . . . . ?
O1 C3 C4 C9 92.21(13) . . . . ?
O1 B4 B5 C1 88.47(11) . . . . ?
O1 B4 B5 B6 120.50(12) . . . . ?
O1 B4 B5 B10 -135.62(12) . . . . ?
O1 B4 B5 B11 -175.27(11) . . . . ?
O1 B4 B9 B3 -87.74(17) . . . . ?
O1 B4 B9 B8 -126.02(16) . . . . ?
O1 B4 B9 B10 133.71(17) . . . . ?
O1 B4 B9 B12 172.10(14) . . . . ?
O1 B4 B10 B5 90.38(18) . . . . ?
O1 B4 B10 B9 -130.60(18) . . . . ?
O1 B4 B10 B11 128.13(16) . . . . ?
O1 B4 B10 B12 -169.29(15) . . . . ?
N1 C1 C2 B3 94.93(14) . . . . ?
N1 C1 C2 B6 -118.09(14) . . . . ?
N1 C1 C2 B7 -158.41(12) . . . . ?
N1 C1 C2 B8 134.76(13) . . . . ?
N1 C1 B3 C2 -122.37(11) . . . . ?
N1 C1 B3 B4 97.54(11) . . . . ?
N1 C1 B3 B8 -160.35(10) . . . . ?
N1 C1 B3 B9 135.91(10) . . . . ?
N1 C1 B4 O1 1.91(12) . . . . ?
N1 C1 B4 B3 -106.35(11) . . . . ?
N1 C1 B4 B5 112.69(11) . . . . ?
N1 C1 B4 B9 -144.79(10) . . . . ?
N1 C1 B4 B10 151.29(10) . . . . ?
N1 C1 B5 B4 -95.41(11) . . . . ?
N1 C1 B5 B6 120.92(12) . . . . ?
N1 C1 B5 B10 -133.70(11) . . . . ?
N1 C1 B5 B11 162.36(10) . . . . ?
N1 C1 B6 C2 117.81(14) . . . . ?
N1 C1 B6 B5 -103.74(14) . . . . ?
N1 C1 B6 B7 154.44(12) . . . . ?
N1 C1 B6 B11 -143.92(13) . . . . ?
N1 C3 C4 C5 39.35(18) . . . . ?
N1 C3 C4 C9 -84.58(16) . . . . ?
C1 N1 C3 O1 0.01(16) . . . . ?
C1 N1 C3 C4 176.64(12) . . . . ?
C1 C2 B3 B4 33.08(9) . . . . ?
C1 C2 B3 B8 136.73(10) . . . . ?
C1 C2 B3 B9 95.58(11) . . . . ?
C1 C2 B6 B5 -35.95(9) . . . . ?
C1 C2 B6 B7 -136.72(11) . . . . ?
C1 C2 B6 B11 -97.14(11) . . . . ?
C1 C2 B7 B6 39.57(10) . . . . ?
C1 C2 B7 B8 -103.13(11) . . . . ?
C1 C2 B7 B11 -0.53(14) . . . . ?
C1 C2 B7 B12 -63.05(13) . . . . ?
C1 C2 B8 B3 -40.56(10) . . . . ?
C1 C2 B8 B7 102.43(11) . . . . ?
C1 C2 B8 B9 -0.98(14) . . . . ?
C1 C2 B8 B12 61.65(13) . . . . ?
C1 B3 B4 O1 -90.30(11) . . . . ?
C1 B3 B4 B5 35.07(9) . . . . ?
C1 B3 B4 B9 136.01(10) . . . . ?
C1 B3 B4 B10 98.40(11) . . . . ?
C1 B3 B8 C2 36.53(9) . . . . ?
C1 B3 B8 B7 4.07(14) . . . . ?
C1 B3 B8 B9 -97.81(11) . . . . ?
C1 B3 B8 B12 -60.20(13) . . . . ?
C1 B3 B9 B4 -36.33(9) . . . . ?
C1 B3 B9 B8 99.78(11) . . . . ?
C1 B3 B9 B10 0.57(13) . . . . ?
C1 B3 B9 B12 63.07(12) . . . . ?
C1 B4 B5 B6 32.03(9) . . . . ?
C1 B4 B5 B10 135.91(10) . . . . ?
C1 B4 B5 B11 96.26(11) . . . . ?
C1 B4 B9 B3 39.23(9) . . . . ?
C1 B4 B9 B8 0.95(13) . . . . ?
C1 B4 B9 B10 -99.32(11) . . . . ?
C1 B4 B9 B12 -60.92(12) . . . . ?
C1 B4 B10 B5 -38.49(9) . . . . ?
C1 B4 B10 B9 100.54(11) . . . . ?
C1 B4 B10 B11 -0.74(13) . . . . ?
C1 B4 B10 B12 61.84(13) . . . . ?
C1 B5 B6 C2 35.18(9) . . . . ?
C1 B5 B6 B7 95.56(11) . . . . ?
C1 B5 B6 B11 132.99(11) . . . . ?
C1 B5 B10 B4 36.68(9) . . . . ?
C1 B5 B10 B9 0.11(13) . . . . ?
C1 B5 B10 B11 -99.83(11) . . . . ?
C1 B5 B10 B12 -62.97(12) . . . . ?
C1 B5 B11 B6 -40.47(10) . . . . ?
C1 B5 B11 B7 -2.68(14) . . . . ?
C1 B5 B11 B10 97.90(11) . . . . ?
C1 B5 B11 B12 61.03(13) . . . . ?
C1 B6 B7 C2 -36.25(9) . . . . ?
C1 B6 B7 B8 -2.57(14) . . . . ?
C1 B6 B7 B11 98.11(11) . . . . ?
C1 B6 B7 B12 60.58(13) . . . . ?
C1 B6 B11 B5 40.06(9) . . . . ?
C1 B6 B11 B7 -97.61(11) . . . . ?
C1 B6 B11 B10 2.97(14) . . . . ?
C1 B6 B11 B12 -59.90(13) . . . . ?
C2 C1 B3 B4 -140.09(10) . . . . ?
C2 C1 B3 B8 -37.98(9) . . . . ?
C2 C1 B3 B9 -101.73(11) . . . . ?
C2 C1 B4 O1 145.08(10) . . . . ?
C2 C1 B4 B3 36.82(10) . . . . ?
C2 C1 B4 B5 -104.14(11) . . . . ?
C2 C1 B4 B9 -1.62(13) . . . . ?
C2 C1 B4 B10 -65.54(13) . . . . ?
C2 C1 B5 B4 104.67(11) . . . . ?
C2 C1 B5 B6 -39.01(10) . . . . ?
C2 C1 B5 B10 66.37(12) . . . . ?
C2 C1 B5 B11 2.44(14) . . . . ?
C2 C1 B6 B5 138.44(11) . . . . ?
C2 C1 B6 B7 36.63(10) . . . . ?
C2 C1 B6 B11 98.26(11) . . . . ?
C2 B3 B4 O1 -123.86(11) . . . . ?
C2 B3 B4 C1 -33.56(9) . . . . ?
C2 B3 B4 B5 1.51(13) . . . . ?
C2 B3 B4 B9 102.45(11) . . . . ?
C2 B3 B4 B10 64.84(12) . . . . ?
C2 B3 B8 B7 -32.46(10) . . . . ?
C2 B3 B8 B9 -134.34(11) . . . . ?
C2 B3 B8 B12 -96.74(12) . . . . ?
C2 B3 B9 B4 -95.63(11) . . . . ?
C2 B3 B9 B8 40.48(10) . . . . ?
C2 B3 B9 B10 -58.73(13) . . . . ?
C2 B3 B9 B12 3.77(13) . . . . ?
C2 B6 B7 B8 33.68(10) . . . . ?
C2 B6 B7 B11 134.36(11) . . . . ?
C2 B6 B7 B12 96.83(12) . . . . ?
C2 B6 B11 B5 99.03(11) . . . . ?
C2 B6 B11 B7 -38.65(10) . . . . ?
C2 B6 B11 B10 61.94(13) . . . . ?
C2 B6 B11 B12 -0.94(13) . . . . ?
C2 B7 B8 B3 32.68(10) . . . . ?
C2 B7 B8 B9 95.77(11) . . . . ?
C2 B7 B8 B12 133.69(11) . . . . ?
C2 B7 B11 B5 2.02(14) . . . . ?
C2 B7 B11 B6 39.81(10) . . . . ?
C2 B7 B11 B10 -61.06(13) . . . . ?
C2 B7 B11 B12 -98.29(12) . . . . ?
C2 B7 B12 B8 -40.17(10) . . . . ?
C2 B7 B12 B9 -2.39(14) . . . . ?
C2 B7 B12 B10 61.92(14) . . . . ?
C2 B7 B12 B11 99.85(11) . . . . ?
C2 B8 B9 B3 -39.14(10) . . . . ?
C2 B8 B9 B4 0.00(13) . . . . ?
C2 B8 B9 B10 62.37(12) . . . . ?
C2 B8 B9 B12 98.94(11) . . . . ?
C2 B8 B12 B7 39.43(10) . . . . ?
C2 B8 B12 B9 -98.58(11) . . . . ?
C2 B8 B12 B10 -60.86(13) . . . . ?
C2 B8 B12 B11 3.74(14) . . . . ?
C3 O1 B4 C1 -1.86(12) . . . . ?
C3 O1 B4 B3 60.58(13) . . . . ?
C3 O1 B4 B5 -62.77(13) . . . . ?
C3 O1 B4 B9 127.08(15) . . . . ?
C3 O1 B4 B10 -132.31(16) . . . . ?
C3 N1 C1 C2 -136.39(13) . . . . ?
C3 N1 C1 B3 -68.28(13) . . . . ?
C3 N1 C1 B4 -1.22(13) . . . . ?
C3 N1 C1 B5 67.48(13) . . . . ?
C3 N1 C1 B6 142.03(13) . . . . ?
C3 C4 C5 C6 177.01(11) . . . . ?
C3 C4 C9 C8 -175.19(12) . . . . ?
C4 C5 C6 C7 57.71(16) . . . . ?
C5 C4 C9 C8 58.65(15) . . . . ?
C5 C6 C7 C8 -55.08(17) . . . . ?
C6 C7 C8 C9 54.08(18) . . . . ?
C7 C8 C9 C4 -55.50(17) . . . . ?
C9 C4 C5 C6 -59.61(14) . . . . ?
B3 C1 C2 B6 146.97(11) . . . . ?
B3 C1 C2 B7 106.66(12) . . . . ?
B3 C1 C2 B8 39.82(10) . . . . ?
B3 C1 B4 O1 108.26(11) . . . . ?
B3 C1 B4 B5 -140.96(10) . . . . ?
B3 C1 B4 B9 -38.44(9) . . . . ?
B3 C1 B4 B10 -102.36(11) . . . . ?
B3 C1 B5 B4 38.57(10) . . . . ?
B3 C1 B5 B6 -105.11(11) . . . . ?
B3 C1 B5 B10 0.27(13) . . . . ?
B3 C1 B5 B11 -63.66(13) . . . . ?
B3 C1 B6 C2 -31.19(10) . . . . ?
B3 C1 B6 B5 107.25(11) . . . . ?
B3 C1 B6 B7 5.44(14) . . . . ?
B3 C1 B6 B11 67.07(13) . . . . ?
B3 C2 B6 C1 32.47(10) . . . . ?
B3 C2 B6 B5 -3.48(14) . . . . ?
B3 C2 B6 B7 -104.25(12) . . . . ?
B3 C2 B6 B11 -64.67(13) . . . . ?
B3 C2 B7 B6 107.66(12) . . . . ?
B3 C2 B7 B8 -35.04(11) . . . . ?
B3 C2 B7 B11 67.56(14) . . . . ?
B3 C2 B7 B12 5.04(15) . . . . ?
B3 C2 B8 B7 142.99(11) . . . . ?
B3 C2 B8 B9 39.58(10) . . . . ?
B3 C2 B8 B12 102.21(11) . . . . ?
B3 B4 B5 C1 -35.64(9) . . . . ?
B3 B4 B5 B6 -3.61(13) . . . . ?
B3 B4 B5 B10 100.27(11) . . . . ?
B3 B4 B5 B11 60.62(13) . . . . ?
B3 B4 B9 B8 -38.28(10) . . . . ?
B3 B4 B9 B10 -138.55(11) . . . . ?
B3 B4 B9 B12 -100.15(11) . . . . ?
B3 B4 B10 B5 -102.31(11) . . . . ?
B3 B4 B10 B9 36.72(10) . . . . ?
B3 B4 B10 B11 -64.56(13) . . . . ?
B3 B4 B10 B12 -1.98(13) . . . . ?
B3 B8 B9 B4 39.14(10) . . . . ?
B3 B8 B9 B10 101.51(11) . . . . ?
B3 B8 B9 B12 138.08(11) . . . . ?
B3 B8 B12 B7 100.75(12) . . . . ?
B3 B8 B12 B9 -37.25(10) . . . . ?
B3 B8 B12 B10 0.47(15) . . . . ?
B3 B8 B12 B11 65.07(14) . . . . ?
B3 B9 B10 B4 -37.48(10) . . . . ?
B3 B9 B10 B5 -0.45(14) . . . . ?
B3 B9 B10 B11 61.50(13) . . . . ?
B3 B9 B10 B12 98.58(11) . . . . ?
B3 B9 B12 B7 -0.83(14) . . . . ?
B3 B9 B12 B8 36.60(10) . . . . ?
B3 B9 B12 B10 -101.95(11) . . . . ?
B3 B9 B12 B11 -64.02(13) . . . . ?
B4 O1 C3 N1 1.40(16) . . . . ?
B4 O1 C3 C4 -175.59(11) . . . . ?
B4 C1 C2 B3 -38.14(10) . . . . ?
B4 C1 C2 B6 108.84(11) . . . . ?
B4 C1 C2 B7 68.52(13) . . . . ?
B4 C1 C2 B8 1.69(14) . . . . ?
B4 C1 B3 C2 140.09(10) . . . . ?
B4 C1 B3 B8 102.11(11) . . . . ?
B4 C1 B3 B9 38.37(9) . . . . ?
B4 C1 B5 B6 -143.68(11) . . . . ?
B4 C1 B5 B10 -38.30(9) . . . . ?
B4 C1 B5 B11 -102.23(11) . . . . ?
B4 C1 B6 C2 -102.03(12) . . . . ?
B4 C1 B6 B5 36.41(11) . . . . ?
B4 C1 B6 B7 -65.40(14) . . . . ?
B4 C1 B6 B11 -3.77(15) . . . . ?
B4 B3 B8 C2 95.04(11) . . . . ?
B4 B3 B8 B7 62.57(13) . . . . ?
B4 B3 B8 B9 -39.30(10) . . . . ?
B4 B3 B8 B12 -1.70(14) . . . . ?
B4 B3 B9 B8 136.11(11) . . . . ?
B4 B3 B9 B10 36.90(10) . . . . ?
B4 B3 B9 B12 99.40(11) . . . . ?
B4 B5 B6 C1 -31.06(9) . . . . ?
B4 B5 B6 C2 4.12(13) . . . . ?
B4 B5 B6 B7 64.50(13) . . . . ?
B4 B5 B6 B11 101.93(11) . . . . ?
B4 B5 B10 B9 -36.57(9) . . . . ?
B4 B5 B10 B11 -136.52(11) . . . . ?
B4 B5 B10 B12 -99.65(11) . . . . ?
B4 B5 B11 B6 -99.56(11) . . . . ?
B4 B5 B11 B7 -61.77(14) . . . . ?
B4 B5 B11 B10 38.81(10) . . . . ?
B4 B5 B11 B12 1.94(14) . . . . ?
B4 B9 B10 B5 37.03(10) . . . . ?
B4 B9 B10 B11 98.98(11) . . . . ?
B4 B9 B10 B12 136.06(11) . . . . ?
B4 B9 B12 B7 62.70(13) . . . . ?
B4 B9 B12 B8 100.13(11) . . . . ?
B4 B9 B12 B10 -38.41(10) . . . . ?
B4 B9 B12 B11 -0.48(14) . . . . ?
B4 B10 B11 B5 -38.68(10) . . . . ?
B4 B10 B11 B6 -1.46(14) . . . . ?
B4 B10 B11 B7 61.98(13) . . . . ?
B4 B10 B11 B12 99.65(11) . . . . ?
B4 B10 B12 B7 -62.46(13) . . . . ?
B4 B10 B12 B8 0.95(14) . . . . ?
B4 B10 B12 B9 38.54(10) . . . . ?
B4 B10 B12 B11 -99.82(11) . . . . ?
B5 C1 C2 B3 -107.88(11) . . . . ?
B5 C1 C2 B6 39.10(10) . . . . ?
B5 C1 C2 B7 -1.22(14) . . . . ?
B5 C1 C2 B8 -68.05(13) . . . . ?
B5 C1 B3 C2 101.19(11) . . . . ?
B5 C1 B3 B4 -38.91(10) . . . . ?
B5 C1 B3 B8 63.21(13) . . . . ?
B5 C1 B3 B9 -0.54(14) . . . . ?
B5 C1 B4 O1 -110.78(11) . . . . ?
B5 C1 B4 B3 140.96(10) . . . . ?
B5 C1 B4 B9 102.52(11) . . . . ?
B5 C1 B4 B10 38.60(10) . . . . ?
B5 C1 B6 C2 -138.44(11) . . . . ?
B5 C1 B6 B7 -101.81(11) . . . . ?
B5 C1 B6 B11 -40.18(10) . . . . ?
B5 B4 B9 B3 101.83(11) . . . . ?
B5 B4 B9 B8 63.55(13) . . . . ?
B5 B4 B9 B10 -36.72(10) . . . . ?
B5 B4 B9 B12 1.68(13) . . . . ?
B5 B4 B10 B9 139.03(11) . . . . ?
B5 B4 B10 B11 37.75(10) . . . . ?
B5 B4 B10 B12 100.33(11) . . . . ?
B5 B6 B7 C2 -97.27(11) . . . . ?
B5 B6 B7 B8 -63.58(14) . . . . ?
B5 B6 B7 B11 37.10(10) . . . . ?
B5 B6 B7 B12 -0.44(14) . . . . ?
B5 B6 B11 B7 -137.68(11) . . . . ?
B5 B6 B11 B10 -37.09(10) . . . . ?
B5 B6 B11 B12 -99.97(11) . . . . ?
B5 B10 B11 B6 37.22(10) . . . . ?
B5 B10 B11 B7 100.66(11) . . . . ?
B5 B10 B11 B12 138.32(11) . . . . ?
B5 B10 B12 B7 1.03(14) . . . . ?
B5 B10 B12 B8 64.44(13) . . . . ?
B5 B10 B12 B9 102.03(11) . . . . ?
B5 B10 B12 B11 -36.33(10) . . . . ?
B5 B11 B12 B7 -100.99(12) . . . . ?
B5 B11 B12 B8 -65.21(14) . . . . ?
B5 B11 B12 B9 -0.91(15) . . . . ?
B5 B11 B12 B10 37.01(10) . . . . ?
B6 C1 C2 B3 -146.97(11) . . . . ?
B6 C1 C2 B7 -40.32(11) . . . . ?
B6 C1 C2 B8 -107.15(12) . . . . ?
B6 C1 B3 C2 31.82(10) . . . . ?
B6 C1 B3 B4 -108.27(11) . . . . ?
B6 C1 B3 B8 -6.16(14) . . . . ?
B6 C1 B3 B9 -69.91(13) . . . . ?
B6 C1 B4 O1 -146.46(11) . . . . ?
B6 C1 B4 B3 105.28(12) . . . . ?
B6 C1 B4 B5 -35.68(11) . . . . ?
B6 C1 B4 B9 66.84(13) . . . . ?
B6 C1 B4 B10 2.92(14) . . . . ?
B6 C1 B5 B4 143.68(11) . . . . ?
B6 C1 B5 B10 105.38(11) . . . . ?
B6 C1 B5 B11 41.45(10) . . . . ?
B6 C2 B3 C1 -31.82(10) . . . . ?
B6 C2 B3 B4 1.25(14) . . . . ?
B6 C2 B3 B8 104.91(12) . . . . ?
B6 C2 B3 B9 63.75(14) . . . . ?
B6 C2 B7 B8 -142.70(11) . . . . ?
B6 C2 B7 B11 -40.10(10) . . . . ?
B6 C2 B7 B12 -102.62(12) . . . . ?
B6 C2 B8 B3 -106.85(11) . . . . ?
B6 C2 B8 B7 36.14(11) . . . . ?
B6 C2 B8 B9 -67.27(13) . . . . ?
B6 C2 B8 B12 -4.64(14) . . . . ?
B6 B5 B10 B4 98.33(11) . . . . ?
B6 B5 B10 B9 61.76(13) . . . . ?
B6 B5 B10 B11 -38.19(10) . . . . ?
B6 B5 B10 B12 -1.33(14) . . . . ?
B6 B5 B11 B7 37.79(11) . . . . ?
B6 B5 B11 B10 138.37(11) . . . . ?
B6 B5 B11 B12 101.50(12) . . . . ?
B6 B7 B8 C2 -33.67(10) . . . . ?
B6 B7 B8 B3 -0.99(15) . . . . ?
B6 B7 B8 B9 62.10(14) . . . . ?
B6 B7 B8 B12 100.02(12) . . . . ?
B6 B7 B11 B5 -37.79(10) . . . . ?
B6 B7 B11 B10 -100.87(11) . . . . ?
B6 B7 B11 B12 -138.10(11) . . . . ?
B6 B7 B12 B8 -102.45(12) . . . . ?
B6 B7 B12 B9 -64.68(14) . . . . ?
B6 B7 B12 B10 -0.37(14) . . . . ?
B6 B7 B12 B11 37.56(10) . . . . ?
B6 B11 B12 B7 -37.56(10) . . . . ?
B6 B11 B12 B8 -1.78(14) . . . . ?
B6 B11 B12 B9 62.51(14) . . . . ?
B6 B11 B12 B10 100.43(11) . . . . ?
B7 C2 B3 C1 -101.27(12) . . . . ?
B7 C2 B3 B4 -68.19(13) . . . . ?
B7 C2 B3 B8 35.46(11) . . . . ?
B7 C2 B3 B9 -5.69(15) . . . . ?
B7 C2 B6 C1 136.72(11) . . . . ?
B7 C2 B6 B5 100.76(11) . . . . ?
B7 C2 B6 B11 39.57(10) . . . . ?
B7 C2 B8 B3 -142.99(11) . . . . ?
B7 C2 B8 B9 -103.41(12) . . . . ?
B7 C2 B8 B12 -40.78(10) . . . . ?
B7 B6 B11 B5 137.68(11) . . . . ?
B7 B6 B11 B10 100.59(12) . . . . ?
B7 B6 B11 B12 37.71(10) . . . . ?
B7 B8 B9 B3 -99.95(12) . . . . ?
B7 B8 B9 B4 -60.80(13) . . . . ?
B7 B8 B9 B10 1.56(14) . . . . ?
B7 B8 B9 B12 38.13(10) . . . . ?
B7 B8 B12 B9 -138.01(11) . . . . ?
B7 B8 B12 B10 -100.29(12) . . . . ?
B7 B8 B12 B11 -35.68(10) . . . . ?
B7 B11 B12 B8 35.78(10) . . . . ?
B7 B11 B12 B9 100.08(12) . . . . ?
B7 B11 B12 B10 138.00(11) . . . . ?
B8 C2 B3 C1 -136.73(10) . . . . ?
B8 C2 B3 B4 -103.65(11) . . . . ?
B8 C2 B3 B9 -41.16(10) . . . . ?
B8 C2 B6 C1 100.68(11) . . . . ?
B8 C2 B6 B5 64.73(13) . . . . ?
B8 C2 B6 B7 -36.04(11) . . . . ?
B8 C2 B6 B11 3.54(14) . . . . ?
B8 C2 B7 B6 142.70(11) . . . . ?
B8 C2 B7 B11 102.60(12) . . . . ?
B8 C2 B7 B12 40.08(10) . . . . ?
B8 B3 B4 O1 173.61(11) . . . . ?
B8 B3 B4 C1 -96.09(11) . . . . ?
B8 B3 B4 B5 -61.02(13) . . . . ?
B8 B3 B4 B9 39.92(10) . . . . ?
B8 B3 B4 B10 2.31(14) . . . . ?
B8 B3 B9 B4 -136.11(11) . . . . ?
B8 B3 B9 B10 -99.21(11) . . . . ?
B8 B3 B9 B12 -36.71(10) . . . . ?
B8 B7 B11 B5 64.61(14) . . . . ?
B8 B7 B11 B6 102.40(12) . . . . ?
B8 B7 B11 B10 1.53(14) . . . . ?
B8 B7 B11 B12 -35.70(10) . . . . ?
B8 B7 B12 B9 37.77(10) . . . . ?
B8 B7 B12 B10 102.08(11) . . . . ?
B8 B7 B12 B11 140.01(11) . . . . ?
B8 B9 B10 B4 -99.59(11) . . . . ?
B8 B9 B10 B5 -62.56(12) . . . . ?
B8 B9 B10 B11 -0.61(13) . . . . ?
B8 B9 B10 B12 36.46(10) . . . . ?
B8 B9 B12 B7 -37.43(10) . . . . ?
B8 B9 B12 B10 -138.55(11) . . . . ?
B8 B9 B12 B11 -100.62(12) . . . . ?
B9 B3 B4 O1 133.69(12) . . . . ?
B9 B3 B4 C1 -136.01(10) . . . . ?
B9 B3 B4 B5 -100.94(11) . . . . ?
B9 B3 B4 B10 -37.61(10) . . . . ?
B9 B3 B8 C2 134.34(11) . . . . ?
B9 B3 B8 B7 101.88(12) . . . . ?
B9 B3 B8 B12 37.60(10) . . . . ?
B9 B4 B5 C1 -98.55(11) . . . . ?
B9 B4 B5 B6 -66.52(13) . . . . ?
B9 B4 B5 B10 37.36(10) . . . . ?
B9 B4 B5 B11 -2.29(14) . . . . ?
B9 B4 B10 B5 -139.03(11) . . . . ?
B9 B4 B10 B11 -101.28(11) . . . . ?
B9 B4 B10 B12 -38.70(10) . . . . ?
B9 B8 B12 B7 138.01(11) . . . . ?
B9 B8 B12 B10 37.72(10) . . . . ?
B9 B8 B12 B11 102.32(11) . . . . ?
B9 B10 B11 B5 -101.22(11) . . . . ?
B9 B10 B11 B6 -64.00(13) . . . . ?
B9 B10 B11 B7 -0.56(13) . . . . ?
B9 B10 B11 B12 37.10(10) . . . . ?
B9 B10 B12 B7 -101.00(11) . . . . ?
B9 B10 B12 B8 -37.59(10) . . . . ?
B9 B10 B12 B11 -138.36(11) . . . . ?
B10 B4 B5 C1 -135.91(10) . . . . ?
B10 B4 B5 B6 -103.88(11) . . . . ?
B10 B4 B5 B11 -39.65(10) . . . . ?
B10 B4 B9 B3 138.55(11) . . . . ?
B10 B4 B9 B8 100.27(11) . . . . ?
B10 B4 B9 B12 38.40(10) . . . . ?
B10 B5 B6 C1 -94.46(11) . . . . ?
B10 B5 B6 C2 -59.28(13) . . . . ?
B10 B5 B6 B7 1.10(14) . . . . ?
B10 B5 B6 B11 38.53(10) . . . . ?
B10 B5 B11 B6 -138.37(11) . . . . ?
B10 B5 B11 B7 -100.58(12) . . . . ?
B10 B5 B11 B12 -36.87(10) . . . . ?
B10 B9 B12 B7 101.11(12) . . . . ?
B10 B9 B12 B8 138.55(11) . . . . ?
B10 B9 B12 B11 37.93(10) . . . . ?
B10 B11 B12 B7 -138.00(11) . . . . ?
B10 B11 B12 B8 -102.22(11) . . . . ?
B10 B11 B12 B9 -37.92(10) . . . . ?
B11 B5 B6 C1 -132.99(11) . . . . ?
B11 B5 B6 C2 -97.81(11) . . . . ?
B11 B5 B6 B7 -37.43(10) . . . . ?
B11 B5 B10 B4 136.52(11) . . . . ?
B11 B5 B10 B9 99.95(11) . . . . ?
B11 B5 B10 B12 36.86(10) . . . . ?
B11 B6 B7 C2 -134.36(11) . . . . ?
B11 B6 B7 B8 -100.68(12) . . . . ?
B11 B6 B7 B12 -37.53(10) . . . . ?
B11 B7 B8 C2 -97.70(11) . . . . ?
B11 B7 B8 B3 -65.02(14) . . . . ?
B11 B7 B8 B9 -1.94(14) . . . . ?
B11 B7 B8 B12 35.98(10) . . . . ?
B11 B7 B12 B8 -140.01(11) . . . . ?
B11 B7 B12 B9 -102.24(11) . . . . ?
B11 B7 B12 B10 -37.93(10) . . . . ?
B11 B10 B12 B7 37.36(10) . . . . ?
B11 B10 B12 B8 100.77(12) . . . . ?
B11 B10 B12 B9 138.36(11) . . . . ?
B12 B7 B8 C2 -133.69(11) . . . . ?
B12 B7 B8 B3 -101.01(12) . . . . ?
B12 B7 B8 B9 -37.92(10) . . . . ?
B12 B7 B11 B5 100.31(11) . . . . ?
B12 B7 B11 B6 138.10(11) . . . . ?
B12 B7 B11 B10 37.23(10) . . . . ?
B12 B8 B9 B3 -138.08(11) . . . . ?
B12 B8 B9 B4 -98.94(11) . . . . ?
B12 B8 B9 B10 -36.57(10) . . . . ?
B12 B9 B10 B4 -136.06(11) . . . . ?
B12 B9 B10 B5 -99.02(11) . . . . ?
B12 B9 B10 B11 -37.07(10) . . . . ?
B12 B10 B11 B5 -138.32(11) . . . . ?
B12 B10 B11 B6 -101.10(12) . . . . ?
B12 B10 B11 B7 -37.66(10) . . . . ?
